data_4114861
loop_
_publ_author_name
'Qilong Shen'
'Gerald B. Hammond'

_publ_section_title
;
 Regiospecific Synthesis of Bicyclo- and
 Heterobicyclo-gem-difluorocyclobutenes Using Functionalized Fluoroallenes
 and a Novel Mo-Catalyzed Intramolecular [2 + 2] Cycloaddition Reaction
;
_journal_name_full 'Journal of the American Chemical Society'
_journal_page_first 6534
_journal_page_last 6535
_journal_paper_doi 10.1021/ja0263893
_journal_volume 124
_journal_year 2002
_chemical_formula_sum 'C24 H35 F2 N O2 S Si'
_chemical_formula_weight 467.68
_chemical_name_systematic
;
 ?
;
_space_group_IT_number 2
_symmetry_cell_setting triclinic
_symmetry_space_group_name_Hall '-P 1'
_symmetry_space_group_name_H-M 'P -1'
_atom_sites_solution_hydrogens geom
_atom_sites_solution_primary direct
_atom_sites_solution_secondary difmap
_audit_creation_method SHELXL-97
_cell_angle_alpha 98.7602(5)
_cell_angle_beta 108.9314(6)
_cell_angle_gamma 105.8472(6)
_cell_formula_units_Z 2
_cell_length_a 9.24130(10)
_cell_length_b 11.39800(10)
_cell_length_c 14.1375(2)
_cell_measurement_reflns_used 5582
_cell_measurement_temperature 293(2)
_cell_measurement_theta_max 27.48
_cell_measurement_theta_min 4.08
_cell_volume 1306.70(3)
_computing_structure_refinement 'SHELXL-97 (Sheldrick, 1997)'
_computing_structure_solution 'SHELXS-97 (Sheldrick, 1990)'
_diffrn_ambient_temperature 293(2)
_diffrn_measured_fraction_theta_full 0.984
_diffrn_measured_fraction_theta_max 0.984
_diffrn_measurement_device_type 'Nonius KappaCCD area detector'
_diffrn_radiation_monochromator graphite
_diffrn_radiation_source 'fine-focus sealed tube'
_diffrn_radiation_type MoK\a
_diffrn_radiation_wavelength 0.71073
_diffrn_reflns_av_R_equivalents 0.0140
_diffrn_reflns_av_sigmaI/netI 0.0253
_diffrn_reflns_limit_h_max 12
_diffrn_reflns_limit_h_min -10
_diffrn_reflns_limit_k_max 14
_diffrn_reflns_limit_k_min -14
_diffrn_reflns_limit_l_max 17
_diffrn_reflns_limit_l_min -18
_diffrn_reflns_number 9705
_diffrn_reflns_theta_full 27.49
_diffrn_reflns_theta_max 27.49
_diffrn_reflns_theta_min 4.11
_exptl_absorpt_coefficient_mu 0.203
_exptl_absorpt_correction_T_max 0.9231
_exptl_absorpt_correction_T_min 0.9052
_exptl_crystal_colour colorless
_exptl_crystal_density_diffrn 1.189
_exptl_crystal_description block
_exptl_crystal_F_000 500
_exptl_crystal_size_max 0.50
_exptl_crystal_size_mid 0.50
_exptl_crystal_size_min 0.40
_refine_diff_density_max 0.369
_refine_diff_density_min -0.368
_refine_diff_density_rms 0.037
_refine_ls_extinction_method none
_refine_ls_goodness_of_fit_ref 1.050
_refine_ls_hydrogen_treatment mixed
_refine_ls_matrix_type full
_refine_ls_number_parameters 282
_refine_ls_number_reflns 5907
_refine_ls_number_restraints 0
_refine_ls_restrained_S_all 1.050
_refine_ls_R_factor_all 0.0581
_refine_ls_R_factor_gt 0.0493
_refine_ls_shift/su_max 0.076
_refine_ls_shift/su_mean 0.001
_refine_ls_structure_factor_coef Fsqd
_refine_ls_weighting_details 'calc w=1/[\s^2^(Fo^2^)+(0.0700P)^2^+0.3892P] where P=(Fo^2^+2Fc^2^)/3'
_refine_ls_weighting_scheme calc
_refine_ls_wR_factor_gt 0.1344
_refine_ls_wR_factor_ref 0.1429
_reflns_number_gt 5000
_reflns_number_total 5907
_reflns_threshold_expression >2sigma(I)
_cod_data_source_file ja0263893_s3.cif
_cod_data_source_block 4i
_cod_database_code 4114861

loop_
_symmetry_equiv_pos_as_xyz
'x, y, z'
'-x, -y, -z'

loop_
_atom_site_label
_atom_site_type_symbol
_atom_site_fract_x
_atom_site_fract_y
_atom_site_fract_z
_atom_site_U_iso_or_equiv
_atom_site_adp_type
_atom_site_occupancy
_atom_site_symmetry_multiplicity
_atom_site_calc_flag
_atom_site_refinement_flags
Si1 Si 0.07568(6) 0.18338(5) 0.82262(4) 0.04807(14) Uani 1 1 d .
S1 S -0.47116(6) 0.27046(4) 0.58826(4) 0.05228(14) Uani 1 1 d .
F1 F -0.1809(4) 0.3503(4) 1.01073(17) 0.1953(16) Uani 1 1 d .
F2 F -0.3372(4) 0.1593(3) 0.9429(3) 0.1834(15) Uani 1 1 d .
O1 O -0.55311(18) 0.35904(14) 0.59481(12) 0.0660(4) Uani 1 1 d .
O2 O -0.5396(2) 0.14589(14) 0.59606(14) 0.0797(5) Uani 1 1 d .
N1 N -0.2929(2) 0.33362(15) 0.68355(12) 0.0561(4) Uani 1 1 d .
C1 C -0.0529(3) 0.6463(3) 0.5251(3) 0.0947(8) Uani 1 1 d .
H1A H -0.0721 0.5822 0.4654 0.142 Uiso 1 1 calc R
H1B H 0.0611 0.6958 0.5572 0.142 Uiso 1 1 calc R
H1C H -0.1143 0.7001 0.5042 0.142 Uiso 1 1 calc R
C2 C -0.1039(3) 0.5864(2) 0.5989(2) 0.0751(6) Uani 1 1 d .
C3 C -0.1515(3) 0.5359(2) 0.65585(19) 0.0700(6) Uani 1 1 d .
C4 C -0.2206(3) 0.4721(2) 0.72183(17) 0.0694(5) Uani 1 1 d .
H4A H -0.3038 0.5048 0.7296 0.083 Uiso 1 1 calc R
H4B H -0.1353 0.4937 0.7901 0.083 Uiso 1 1 calc R
C5 C -0.1781(3) 0.2653(2) 0.68869(15) 0.0663(5) Uani 1 1 d .
H5A H -0.0893 0.3145 0.6730 0.080 Uiso 1 1 calc R
H5B H -0.2336 0.1856 0.6355 0.080 Uiso 1 1 calc R
C6 C -0.1073(2) 0.23855(18) 0.79245(13) 0.0516(4) Uani 1 1 d .
C7 C -0.1718(3) 0.2491(2) 0.86057(17) 0.0711(6) Uani 1 1 d .
C8 C -0.2243(5) 0.2544(4) 0.9337(3) 0.1172(13) Uani 1 1 d .
C9 C 0.1350(3) 0.1691(2) 0.96060(15) 0.0601(5) Uani 1 1 d .
H9 H 0.0328 0.1270 0.9676 0.072 Uiso 1 1 calc R
C10 C 0.2370(4) 0.0830(3) 0.9830(2) 0.0892(8) Uani 1 1 d .
H10A H 0.1842 0.0044 0.9300 0.134 Uiso 1 1 calc R
H10B H 0.2473 0.0669 1.0492 0.134 Uiso 1 1 calc R
H10C H 0.3433 0.1237 0.9839 0.134 Uiso 1 1 calc R
C11 C 0.2159(4) 0.2945(3) 1.04373(18) 0.0926(8) Uani 1 1 d .
H11A H 0.1508 0.3472 1.0284 0.139 Uiso 1 1 calc R
H11B H 0.3223 0.3361 1.0452 0.139 Uiso 1 1 calc R
H11C H 0.2255 0.2793 1.1101 0.139 Uiso 1 1 calc R
C12 C 0.2381(3) 0.3033(3) 0.79878(19) 0.0752(6) Uani 1 1 d .
H12 H 0.1990 0.2923 0.7236 0.090 Uiso 1 1 calc R
C13 C 0.3996(4) 0.2779(4) 0.8302(3) 0.1068(10) Uani 1 1 d .
H13A H 0.3798 0.1914 0.7982 0.160 Uiso 1 1 calc R
H13B H 0.4469 0.2936 0.9042 0.160 Uiso 1 1 calc R
H13C H 0.4731 0.3327 0.8078 0.160 Uiso 1 1 calc R
C14 C 0.2675(4) 0.4406(3) 0.8475(3) 0.1086(10) Uani 1 1 d .
H14A H 0.1658 0.4555 0.8270 0.163 Uiso 1 1 calc R
H14B H 0.3405 0.4951 0.8245 0.163 Uiso 1 1 calc R
H14C H 0.3147 0.4579 0.9216 0.163 Uiso 1 1 calc R
C15 C 0.0139(3) 0.0231(2) 0.73296(18) 0.0770(6) Uani 1 1 d .
H15 H 0.1073 -0.0054 0.7562 0.092 Uiso 1 1 calc R
C16 C -0.1274(5) -0.0736(3) 0.7435(3) 0.1277(14) Uani 1 1 d .
H16A H -0.1020 -0.0718 0.8153 0.192 Uiso 1 1 calc R
H16B H -0.1445 -0.1566 0.7050 0.192 Uiso 1 1 calc R
H16C H -0.2245 -0.0533 0.7170 0.192 Uiso 1 1 calc R
C17 C -0.0184(7) 0.0236(4) 0.6206(2) 0.1416(17) Uani 1 1 d .
H17A H 0.0730 0.0850 0.6171 0.212 Uiso 1 1 calc R
H17B H -0.1144 0.0448 0.5923 0.212 Uiso 1 1 calc R
H17C H -0.0343 -0.0587 0.5815 0.212 Uiso 1 1 calc R
C18 C -0.4411(2) 0.25388(15) 0.47081(13) 0.0498(4) Uani 1 1 d .
C19 C -0.4200(3) 0.14439(17) 0.42919(15) 0.0586(4) Uani 1 1 d .
H19 H -0.4263 0.0792 0.4617 0.070 Uiso 1 1 calc R
C20 C -0.3898(3) 0.13235(19) 0.33980(16) 0.0646(5) Uani 1 1 d .
H20 H -0.3762 0.0586 0.3122 0.078 Uiso 1 1 calc R
C21 C -0.3793(3) 0.2284(2) 0.29009(15) 0.0643(5) Uani 1 1 d .
C22 C -0.4049(3) 0.3356(2) 0.33147(16) 0.0673(5) Uani 1 1 d .
H22 H -0.4014 0.3999 0.2979 0.081 Uiso 1 1 calc R
C23 C -0.4354(3) 0.34976(17) 0.42104(15) 0.0586(4) Uani 1 1 d .
H23 H -0.4519 0.4226 0.4476 0.070 Uiso 1 1 calc R
C24 C -0.3367(4) 0.2169(3) 0.19580(19) 0.0900(8) Uani 1 1 d .
H24A H -0.3848 0.2645 0.1525 0.135 Uiso 1 1 calc R
H24B H -0.3779 0.1296 0.1578 0.135 Uiso 1 1 calc R
H24C H -0.2205 0.2494 0.2170 0.135 Uiso 1 1 calc R

loop_
_atom_site_aniso_label
_atom_site_aniso_U_11
_atom_site_aniso_U_22
_atom_site_aniso_U_33
_atom_site_aniso_U_23
_atom_site_aniso_U_13
_atom_site_aniso_U_12
Si1 0.0517(3) 0.0600(3) 0.0447(2) 0.0195(2) 0.0213(2) 0.0313(2)
S1 0.0583(3) 0.0471(2) 0.0591(3) 0.02245(19) 0.0235(2) 0.02411(19)
F1 0.311(4) 0.325(4) 0.1013(14) 0.089(2) 0.129(2) 0.258(4)
F2 0.207(3) 0.294(4) 0.256(3) 0.215(3) 0.194(3) 0.195(3)
O1 0.0635(8) 0.0718(8) 0.0785(9) 0.0302(7) 0.0282(7) 0.0407(7)
O2 0.1070(12) 0.0533(8) 0.0940(11) 0.0328(8) 0.0555(10) 0.0228(8)
N1 0.0658(9) 0.0626(9) 0.0477(8) 0.0166(7) 0.0168(7) 0.0390(8)
C1 0.0752(16) 0.0834(17) 0.128(2) 0.0464(16) 0.0376(16) 0.0227(13)
C2 0.0583(12) 0.0584(12) 0.0935(17) 0.0146(11) 0.0155(12) 0.0168(9)
C3 0.0606(12) 0.0587(11) 0.0731(13) 0.0048(10) 0.0106(10) 0.0193(9)
C4 0.0714(13) 0.0698(12) 0.0560(11) -0.0001(9) 0.0140(10) 0.0294(10)
C5 0.0811(13) 0.0974(15) 0.0483(9) 0.0302(10) 0.0274(9) 0.0640(12)
C6 0.0578(10) 0.0644(10) 0.0454(8) 0.0205(7) 0.0216(7) 0.0349(8)
C7 0.0820(14) 0.1079(17) 0.0651(12) 0.0463(12) 0.0409(11) 0.0679(13)
C8 0.157(3) 0.197(4) 0.114(2) 0.103(3) 0.104(2) 0.141(3)
C9 0.0590(10) 0.0764(12) 0.0527(10) 0.0281(9) 0.0196(8) 0.0315(9)
C10 0.0896(17) 0.120(2) 0.0840(16) 0.0567(16) 0.0299(14) 0.0631(16)
C11 0.110(2) 0.1000(19) 0.0516(12) 0.0134(12) 0.0156(13) 0.0340(16)
C12 0.0741(14) 0.1002(17) 0.0761(14) 0.0423(13) 0.0432(12) 0.0396(12)
C13 0.0735(16) 0.157(3) 0.123(2) 0.059(2) 0.0600(17) 0.0507(18)
C14 0.112(2) 0.0804(18) 0.143(3) 0.0487(18) 0.064(2) 0.0190(16)
C15 0.0879(16) 0.0788(14) 0.0671(13) 0.0083(11) 0.0234(12) 0.0466(13)
C16 0.107(2) 0.0770(19) 0.153(3) -0.0198(19) 0.036(2) 0.0070(17)
C17 0.236(5) 0.138(3) 0.0650(16) 0.0049(17) 0.042(2) 0.117(3)
C18 0.0515(9) 0.0425(8) 0.0481(8) 0.0141(7) 0.0110(7) 0.0138(7)
C19 0.0705(12) 0.0410(8) 0.0588(10) 0.0143(7) 0.0203(9) 0.0158(8)
C20 0.0743(13) 0.0520(10) 0.0597(11) 0.0087(8) 0.0205(10) 0.0194(9)
C21 0.0640(12) 0.0682(12) 0.0488(10) 0.0148(9) 0.0137(9) 0.0147(9)
C22 0.0811(14) 0.0621(11) 0.0563(11) 0.0277(9) 0.0186(10) 0.0239(10)
C23 0.0705(12) 0.0497(9) 0.0534(10) 0.0203(8) 0.0141(9) 0.0255(8)
C24 0.105(2) 0.1051(19) 0.0604(13) 0.0243(13) 0.0345(13) 0.0327(16)

loop_
_atom_type_symbol
_atom_type_description
_atom_type_scat_dispersion_real
_atom_type_scat_dispersion_imag
_atom_type_scat_source
C C 0.0033 0.0016 'International Tables Vol C Tables 4.2.6.8 and 6.1.1.4'
H H 0.0000 0.0000 'International Tables Vol C Tables 4.2.6.8 and 6.1.1.4'
N N 0.0061 0.0033 'International Tables Vol C Tables 4.2.6.8 and 6.1.1.4'
O O 0.0106 0.0060 'International Tables Vol C Tables 4.2.6.8 and 6.1.1.4'
F F 0.0171 0.0103 'International Tables Vol C Tables 4.2.6.8 and 6.1.1.4'
Si Si 0.0817 0.0704 'International Tables Vol C Tables 4.2.6.8 and 6.1.1.4'
S S 0.1246 0.1234 'International Tables Vol C Tables 4.2.6.8 and 6.1.1.4'

loop_
_geom_angle_atom_site_label_1
_geom_angle_atom_site_label_2
_geom_angle_atom_site_label_3
_geom_angle
C15 Si1 C12 110.40(12)
C15 Si1 C9 108.75(10)
C12 Si1 C9 114.73(10)
C15 Si1 C6 108.92(10)
C12 Si1 C6 106.41(9)
C9 Si1 C6 107.46(8)
O2 S1 O1 119.92(10)
O2 S1 N1 106.38(10)
O1 S1 N1 105.88(9)
O2 S1 C18 106.72(9)
O1 S1 C18 109.27(8)
N1 S1 C18 108.19(8)
C5 N1 C4 116.19(18)
C5 N1 S1 116.69(13)
C4 N1 S1 118.90(13)
C3 C2 C1 177.3(3)
C2 C3 C4 176.5(2)
C3 C4 N1 115.16(17)
N1 C5 C6 114.51(15)
C7 C6 C5 121.08(16)
C7 C6 Si1 118.93(14)
C5 C6 Si1 119.97(13)
C8 C7 C6 173.6(2)
C7 C8 F1 127.1(4)
C7 C8 F2 125.3(4)
F1 C8 F2 107.6(3)
C11 C9 C10 110.6(2)
C11 C9 Si1 114.87(15)
C10 C9 Si1 112.89(16)
C14 C12 C13 110.2(3)
C14 C12 Si1 114.68(18)
C13 C12 Si1 112.19(18)
C17 C15 C16 111.9(3)
C17 C15 Si1 114.2(2)
C16 C15 Si1 111.81(19)
C23 C18 C19 120.00(18)
C23 C18 S1 120.65(14)
C19 C18 S1 119.34(13)
C20 C19 C18 119.95(17)
C19 C20 C21 121.09(19)
C22 C21 C20 118.03(19)
C22 C21 C24 121.5(2)
C20 C21 C24 120.5(2)
C23 C22 C21 121.86(18)
C22 C23 C18 119.04(18)

loop_
_geom_bond_atom_site_label_1
_geom_bond_atom_site_label_2
_geom_bond_distance
Si1 C15 1.877(2)
Si1 C12 1.893(2)
Si1 C9 1.8930(19)
Si1 C6 1.9058(17)
S1 O2 1.4251(14)
S1 O1 1.4269(13)
S1 N1 1.6324(17)
S1 C18 1.7614(19)
F1 C8 1.286(5)
F2 C8 1.340(5)
N1 C5 1.467(2)
N1 C4 1.470(3)
C1 C2 1.462(4)
C2 C3 1.185(4)
C3 C4 1.464(4)
C5 C6 1.515(2)
C6 C7 1.294(3)
C7 C8 1.276(3)
C9 C11 1.522(3)
C9 C10 1.536(3)
C12 C14 1.522(4)
C12 C13 1.533(4)
C15 C17 1.519(4)
C15 C16 1.528(5)
C18 C23 1.385(2)
C18 C19 1.387(3)
C19 C20 1.375(3)
C20 C21 1.387(3)
C21 C22 1.386(3)
C21 C24 1.505(3)
C22 C23 1.380(3)

loop_
_geom_torsion_atom_site_label_1
_geom_torsion_atom_site_label_2
_geom_torsion_atom_site_label_3
_geom_torsion_atom_site_label_4
_geom_torsion
O2 S1 N1 C5 56.48(16)
O1 S1 N1 C5 -174.89(14)
C18 S1 N1 C5 -57.86(16)
O2 S1 N1 C4 -156.19(16)
O1 S1 N1 C4 -27.56(17)
C18 S1 N1 C4 89.47(16)
C1 C2 C3 C4 -13(9)
C2 C3 C4 N1 76(4)
C5 N1 C4 C3 71.3(2)
S1 N1 C4 C3 -76.2(2)
C4 N1 C5 C6 84.6(2)
S1 N1 C5 C6 -127.14(17)
N1 C5 C6 C7 15.1(3)
N1 C5 C6 Si1 -166.84(15)
C15 Si1 C6 C7 112.6(2)
C12 Si1 C6 C7 -128.3(2)
C9 Si1 C6 C7 -5.0(2)
C15 Si1 C6 C5 -65.5(2)
C12 Si1 C6 C5 53.52(19)
C9 Si1 C6 C5 176.87(17)
C5 C6 C7 C8 174(3)
Si1 C6 C7 C8 -5(3)
C6 C7 C8 F1 95(3)
C6 C7 C8 F2 -85(3)
C15 Si1 C9 C11 169.86(19)
C12 Si1 C9 C11 45.7(2)
C6 Si1 C9 C11 -72.4(2)
C15 Si1 C9 C10 41.8(2)
C12 Si1 C9 C10 -82.4(2)
C6 Si1 C9 C10 159.52(17)
C15 Si1 C12 C14 165.8(2)
C9 Si1 C12 C14 -71.0(2)
C6 Si1 C12 C14 47.7(2)
C15 Si1 C12 C13 -67.5(2)
C9 Si1 C12 C13 55.8(2)
C6 Si1 C12 C13 174.4(2)
C12 Si1 C15 C17 -46.7(3)
C9 Si1 C15 C17 -173.4(3)
C6 Si1 C15 C17 69.8(3)
C12 Si1 C15 C16 -175.1(2)
C9 Si1 C15 C16 58.2(2)
C6 Si1 C15 C16 -58.6(2)
O2 S1 C18 C23 155.55(16)
O1 S1 C18 C23 24.51(18)
N1 S1 C18 C23 -90.32(16)
O2 S1 C18 C19 -25.63(18)
O1 S1 C18 C19 -156.67(15)
N1 S1 C18 C19 88.50(16)
C23 C18 C19 C20 1.5(3)
S1 C18 C19 C20 -177.35(16)
C18 C19 C20 C21 0.2(3)
C19 C20 C21 C22 -1.9(3)
C19 C20 C21 C24 176.5(2)
C20 C21 C22 C23 1.8(3)
C24 C21 C22 C23 -176.5(2)
C21 C22 C23 C18 -0.2(3)
C19 C18 C23 C22 -1.5(3)
S1 C18 C23 C22 177.33(16)
